data_1562708
loop_
_publ_author_name
'Kozin, Michael S.'
'Aliev, Almaz'
'Colmont, Marie'
'Mentr\'e, Olivier'
'Siidra, Oleg I.'
'Krivovichev, Sergey V.'

_publ_section_title
;
 Novel bismuth oxophosphate halides [Bi8O8][BiO2](PO4)2X (X=Cl, Br) based
 on oxocentered 2D blocks and their relationships to the Aurivillius
 phases
;
_journal_name_full 'Journal of Solid State Chemistry'
_journal_page_first 56
_journal_page_last 61
_journal_paper_doi 10.1016/j.jssc.2012.11.028
_journal_volume 199
_journal_year 2013
_chemical_formula_sum 'Bi9 Br O18 P2'
_chemical_formula_weight 2310.67
_space_group_IT_number 14
_space_group_name_Hall '-P 2ybc'
_space_group_name_H-M_alt 'P 1 21/c 1'
_symmetry_cell_setting monoclinic
_symmetry_space_group_name_H-M 'P 1 21/c 1'
_atom_sites_solution_hydrogens geom
_atom_sites_solution_primary direct
_atom_sites_solution_secondary difmap
_audit_creation_method SHELXL-97
_cell_angle_alpha 90.00
_cell_angle_beta 125.587(7)
_cell_angle_gamma 90.00
_cell_formula_units_Z 4
_cell_length_a 18.076(2)
_cell_length_b 5.4223(7)
_cell_length_c 22.867(2)
_cell_measurement_temperature 293(2)
_cell_volume 1822.7(4)
_computing_structure_refinement 'SHELXL-97 (Sheldrick, 1997)'
_diffrn_ambient_temperature 293(2)
_diffrn_measured_fraction_theta_full 0.954
_diffrn_measured_fraction_theta_max 0.954
_diffrn_radiation_monochromator graphite
_diffrn_radiation_source 'fine-focus sealed tube'
_diffrn_radiation_type MoK\a
_diffrn_radiation_wavelength 0.71073
_diffrn_reflns_av_R_equivalents 0.0774
_diffrn_reflns_av_sigmaI/netI 0.0547
_diffrn_reflns_limit_h_max 30
_diffrn_reflns_limit_h_min -30
_diffrn_reflns_limit_k_max 9
_diffrn_reflns_limit_k_min -9
_diffrn_reflns_limit_l_max 38
_diffrn_reflns_limit_l_min -39
_diffrn_reflns_number 73822
_diffrn_reflns_theta_full 37.69
_diffrn_reflns_theta_max 37.69
_diffrn_reflns_theta_min 1.78
_exptl_absorpt_coefficient_mu 89.013
_exptl_crystal_density_diffrn 8.420
_exptl_crystal_density_method 'not measured'
_exptl_crystal_F_000 3824
_refine_diff_density_max 7.745
_refine_diff_density_min -5.995
_refine_diff_density_rms 0.688
_refine_ls_extinction_coef 0.000125(4)
_refine_ls_extinction_expression Fc^*^=kFc[1+0.001xFc^2^\l^3^/sin(2\q)]^-1/4^
_refine_ls_extinction_method SHELXL
_refine_ls_goodness_of_fit_ref 1.008
_refine_ls_hydrogen_treatment mixed
_refine_ls_matrix_type full
_refine_ls_number_parameters 272
_refine_ls_number_reflns 9283
_refine_ls_number_restraints 0
_refine_ls_restrained_S_all 1.008
_refine_ls_R_factor_all 0.0640
_refine_ls_R_factor_gt 0.0333
_refine_ls_shift/su_max 0.001
_refine_ls_shift/su_mean 0.000
_refine_ls_structure_factor_coef Fsqd
_refine_ls_weighting_details 'calc w=1/[\s^2^(Fo^2^)+(0.0109P)^2^+44.9487P] where P=(Fo^2^+2Fc^2^)/3'
_refine_ls_weighting_scheme calc
_refine_ls_wR_factor_gt 0.0555
_refine_ls_wR_factor_ref 0.0682
_reflns_number_gt 6473
_reflns_number_total 9283
_reflns_threshold_expression >2sigma(I)
_cod_data_source_file JSSC-2013-199-56.cif
_cod_data_source_block p21sur_n
_cod_original_cell_volume 1822.7(3)
_cod_original_sg_symbol_H-M P21/c
_cod_database_code 1562708

loop_
_symmetry_equiv_pos_as_xyz
'x, y, z'
'-x, y+1/2, -z+1/2'
'-x, -y, -z'
'x, -y-1/2, z-1/2'

loop_
_atom_site_label
_atom_site_type_symbol
_atom_site_fract_x
_atom_site_fract_y
_atom_site_fract_z
_atom_site_U_iso_or_equiv
_atom_site_adp_type
_atom_site_occupancy
_atom_site_symmetry_multiplicity
_atom_site_calc_flag
_atom_site_refinement_flags
_atom_site_disorder_assembly
_atom_site_disorder_group
Bi1 Bi 0.29887(2) -0.77433(6) -0.292595(14) 0.00828(6) Uani 1 1 d . . .
Bi2 Bi 0.029293(18) -0.76450(5) -0.606212(14) 0.00648(5) Uani 1 1 d . . .
Bi3 Bi 0.166476(19) -0.26765(6) -0.598672(14) 0.00742(5) Uani 1 1 d . . .
Bi4 Bi 0.157317(18) -0.25430(6) -0.440772(14) 0.00677(5) Uani 1 1 d . . .
Bi5 Bi 0.342790(19) 0.23942(6) -0.098850(14) 0.00729(5) Uani 1 1 d . . .
Bi6 Bi 0.282038(19) -0.75815(6) -0.458366(14) 0.00690(5) Uani 1 1 d . . .
Bi7 Bi 0.08830(2) 0.24746(6) -0.229251(14) 0.00876(5) Uani 1 1 d . . .
Bi8 Bi 0.455667(19) -0.25252(6) -0.151636(14) 0.00741(5) Uani 1 1 d . . .
Bi9 Bi 0.41953(3) -0.31227(6) -0.321029(17) 0.01506(7) Uani 1 1 d . . .
Br1 Br 0.06678(6) -0.74715(18) -0.41924(6) 0.02190(19) Uani 1 1 d . . .
P1 P 0.22215(14) -0.2398(4) -0.23781(10) 0.0077(3) Uani 1 1 d . . .
P2 P 0.40487(14) -0.2357(4) -0.47722(10) 0.0071(3) Uani 1 1 d . . .
O1 O 0.2746(4) -0.5038(10) -0.3860(3) 0.0070(11) Uani 1 1 d . . .
O2 O 0.2726(4) -0.0002(11) -0.3864(3) 0.0079(11) Uani 1 1 d . . .
O3 O 0.1440(4) -0.5081(11) -0.5314(3) 0.0073(11) Uani 1 1 d . . .
O4 O 0.4238(4) -0.7168(11) -0.3569(3) 0.0098(11) Uani 1 1 d . . .
O5 O 0.0473(4) -0.5113(11) -0.6756(3) 0.0062(11) Uani 1 1 d . . .
O6 O 0.4183(4) -0.5136(11) -0.2398(3) 0.0104(12) Uani 1 1 d . . .
O7 O 0.1410(4) -0.0180(11) -0.5329(3) 0.0084(11) Uani 1 1 d . . .
O8 O 0.4171(4) -1.0123(11) -0.2394(3) 0.0094(12) Uani 1 1 d . . .
O9 O 0.0477(4) -1.0012(11) -0.6762(3) 0.0091(12) Uani 1 1 d . . .
O10 O 0.2189(4) -0.7249(13) -0.6137(3) 0.0142(12) Uani 1 1 d . . .
O11 O 0.2898(5) -0.0217(11) -0.1943(3) 0.0136(13) Uani 1 1 d . . .
O12 O 0.3260(4) -0.2853(13) -0.4707(3) 0.0174(14) Uani 1 1 d . . .
O13 O 0.2716(6) -0.4826(12) -0.2008(4) 0.0209(16) Uani 1 1 d . . .
O14 O 0.1389(5) -0.2114(14) -0.2369(4) 0.0215(15) Uani 1 1 d . . .
O15 O 0.4941(4) -0.3224(13) -0.4092(3) 0.0175(14) Uani 1 1 d . . .
O16 O 0.4099(5) 0.0459(11) -0.4849(3) 0.0146(13) Uani 1 1 d . . .
O17 O 0.3850(5) -0.3618(13) -0.5438(4) 0.0206(15) Uani 1 1 d . . .
O18 O 0.1997(5) -0.2288(13) -0.3132(3) 0.0218(15) Uani 1 1 d . . .

loop_
_atom_site_aniso_label
_atom_site_aniso_U_11
_atom_site_aniso_U_22
_atom_site_aniso_U_33
_atom_site_aniso_U_23
_atom_site_aniso_U_13
_atom_site_aniso_U_12
Bi1 0.00741(11) 0.01083(14) 0.00754(10) 0.00016(9) 0.00488(9) 0.00092(11)
Bi2 0.00524(11) 0.00681(12) 0.00904(10) 0.00007(9) 0.00510(9) -0.00004(10)
Bi3 0.00551(11) 0.00929(13) 0.00747(10) -0.00001(9) 0.00378(9) -0.00135(11)
Bi4 0.00515(11) 0.00645(12) 0.01017(10) 0.00047(9) 0.00529(9) 0.00025(11)
Bi5 0.00576(11) 0.01060(13) 0.00740(10) 0.00044(9) 0.00489(9) 0.00047(11)
Bi6 0.00756(11) 0.00766(12) 0.00785(10) -0.00008(9) 0.00583(9) -0.00007(11)
Bi7 0.00984(12) 0.00992(13) 0.00937(10) 0.00027(10) 0.00721(9) -0.00015(11)
Bi8 0.00564(11) 0.00991(13) 0.00801(10) 0.00067(9) 0.00473(9) 0.00023(11)
Bi9 0.02007(16) 0.01521(16) 0.01130(12) -0.00006(10) 0.00993(12) -0.00566(13)
Br1 0.0099(4) 0.0132(4) 0.0365(5) 0.0031(4) 0.0101(4) 0.0001(4)
P1 0.0067(8) 0.0100(9) 0.0084(7) 0.0004(7) 0.0057(7) 0.0005(8)
P2 0.0064(8) 0.0089(9) 0.0061(7) 0.0002(7) 0.0037(6) -0.0003(8)
O1 0.009(3) 0.007(3) 0.005(2) 0.0002(18) 0.004(2) 0.002(2)
O2 0.005(3) 0.012(3) 0.007(3) -0.0003(19) 0.003(2) -0.003(2)
O3 0.006(3) 0.008(3) 0.007(2) 0.0009(18) 0.003(2) -0.001(2)
O4 0.006(2) 0.017(3) 0.008(2) -0.001(2) 0.0047(19) 0.000(2)
O5 0.005(3) 0.008(3) 0.009(2) -0.0017(18) 0.006(2) 0.000(2)
O6 0.012(3) 0.008(3) 0.009(3) -0.0024(19) 0.005(2) -0.004(2)
O7 0.006(3) 0.009(3) 0.008(3) -0.0011(19) 0.003(2) 0.000(2)
O8 0.011(3) 0.010(3) 0.007(3) 0.0030(19) 0.005(2) 0.006(2)
O9 0.006(3) 0.010(3) 0.010(3) -0.003(2) 0.004(2) -0.003(2)
O10 0.004(2) 0.028(4) 0.009(2) 0.001(2) 0.003(2) 0.001(3)
O11 0.017(3) 0.010(3) 0.015(3) -0.005(2) 0.010(3) -0.004(2)
O12 0.008(3) 0.034(4) 0.010(2) 0.008(3) 0.005(2) 0.002(3)
O13 0.032(4) 0.011(3) 0.017(3) 0.004(2) 0.013(3) 0.007(3)
O14 0.012(3) 0.030(4) 0.031(4) -0.005(3) 0.017(3) -0.003(3)
O15 0.005(3) 0.028(4) 0.017(3) 0.010(3) 0.005(2) 0.002(3)
O16 0.020(3) 0.007(3) 0.019(3) 0.000(2) 0.012(3) -0.003(3)
O17 0.032(4) 0.024(4) 0.019(3) -0.012(3) 0.022(3) -0.013(3)
O18 0.026(4) 0.027(4) 0.015(3) -0.002(3) 0.013(3) -0.007(3)

loop_
_atom_type_symbol
_atom_type_description
_atom_type_scat_dispersion_real
_atom_type_scat_dispersion_imag
_atom_type_scat_source
Bi Bi -4.1077 10.2566 'International Tables Vol C Tables 4.2.6.8 and 6.1.1.4'
Br Br -0.2901 2.4595 'International Tables Vol C Tables 4.2.6.8 and 6.1.1.4'
O O 0.0106 0.0060 'International Tables Vol C Tables 4.2.6.8 and 6.1.1.4'
P P 0.1023 0.0942 'International Tables Vol C Tables 4.2.6.8 and 6.1.1.4'

loop_
_geom_angle_atom_site_label_1
_geom_angle_atom_site_label_2
_geom_angle_atom_site_label_3
_geom_angle
_geom_angle_site_symmetry_1
_geom_angle_site_symmetry_3
O8 Bi1 O6 75.4(2) . .
O8 Bi1 O2 78.7(2) . 1_545
O6 Bi1 O2 116.9(2) . 1_545
O8 Bi1 O1 118.1(2) . .
O6 Bi1 O1 73.5(2) . .
O2 Bi1 O1 70.15(19) 1_545 .
O8 Bi1 O11 75.8(2) . 1_545
O6 Bi1 O11 111.6(2) . 1_545
O2 Bi1 O11 116.0(2) 1_545 1_545
O1 Bi1 O11 166.1(2) . 1_545
O8 Bi1 Bi9 90.70(17) . .
O6 Bi1 Bi9 34.20(15) . .
O2 Bi1 Bi9 91.15(15) 1_545 .
O1 Bi1 Bi9 40.36(14) . .
O11 Bi1 Bi9 145.79(14) 1_545 .
O8 Bi1 Bi6 93.24(15) . .
O6 Bi1 Bi6 90.92(15) . .
O2 Bi1 Bi6 34.85(15) 1_545 .
O1 Bi1 Bi6 36.61(13) . .
O11 Bi1 Bi6 150.84(13) 1_545 .
Bi9 Bi1 Bi6 59.198(9) . .
O7 Bi2 O9 74.5(2) 1_545 .
O7 Bi2 O3 77.0(2) 1_545 .
O9 Bi2 O3 116.6(2) . .
O7 Bi2 O5 118.1(2) 1_545 .
O9 Bi2 O5 72.7(2) . .
O3 Bi2 O5 73.3(2) . .
O7 Bi2 Bi7 93.13(16) 1_545 4
O9 Bi2 Bi7 37.15(16) . 4
O3 Bi2 Bi7 91.01(15) . 4
O5 Bi2 Bi7 36.29(14) . 4
O7 Bi2 Bi3 97.47(16) 1_545 .
O9 Bi2 Bi3 94.56(16) . .
O3 Bi2 Bi3 36.26(14) . .
O5 Bi2 Bi3 37.06(14) . .
Bi7 Bi2 Bi3 60.057(9) 4 .
O7 Bi2 Bi3 36.28(15) 1_545 1_545
O9 Bi2 Bi3 38.21(15) . 1_545
O3 Bi2 Bi3 97.30(16) . 1_545
O5 Bi2 Bi3 96.70(15) . 1_545
Bi7 Bi2 Bi3 62.834(9) 4 1_545
Bi3 Bi2 Bi3 97.358(14) . 1_545
O3 Bi3 O5 73.7(2) . .
O3 Bi3 O7 72.6(2) . .
O5 Bi3 O7 113.5(2) . .
O3 Bi3 O9 115.6(2) . 1_565
O5 Bi3 O9 74.3(2) . 1_565
O7 Bi3 O9 71.3(2) . 1_565
O3 Bi3 O12 74.7(2) . .
O5 Bi3 O12 140.4(2) . .
O7 Bi3 O12 78.5(2) . .
O9 Bi3 O12 142.2(2) 1_565 .
O3 Bi3 O10 76.9(2) . .
O5 Bi3 O10 67.39(19) . .
O7 Bi3 O10 147.37(19) . .
O9 Bi3 O10 134.28(18) 1_565 .
O12 Bi3 O10 82.7(2) . .
O3 Bi3 Bi7 90.49(15) . 4
O5 Bi3 Bi7 35.59(14) . 4
O7 Bi3 Bi7 148.99(16) . 4
O9 Bi3 Bi7 94.28(14) 1_565 4
O12 Bi3 Bi7 122.79(16) . 4
O10 Bi3 Bi7 40.15(12) . 4
O3 Bi3 Bi2 36.56(15) . .
O5 Bi3 Bi2 37.22(14) . .
O7 Bi3 Bi2 94.51(16) . .
O9 Bi3 Bi2 97.10(15) 1_565 .
O12 Bi3 Bi2 107.57(15) . .
O10 Bi3 Bi2 66.18(13) . .
Bi7 Bi3 Bi2 59.225(10) 4 .
O3 Bi3 Bi2 94.52(16) . 1_565
O5 Bi3 Bi2 95.01(15) . 1_565
O7 Bi3 Bi2 35.13(15) . 1_565
O9 Bi3 Bi2 36.21(14) 1_565 1_565
O12 Bi3 Bi2 110.72(16) . 1_565
O10 Bi3 Bi2 161.87(13) . 1_565
Bi7 Bi3 Bi2 125.565(13) 4 1_565
Bi2 Bi3 Bi2 97.358(14) . 1_565
O2 Bi4 O1 77.2(2) . .
O2 Bi4 O7 75.2(2) . .
O1 Bi4 O7 115.3(2) . .
O2 Bi4 O3 116.1(2) . .
O1 Bi4 O3 73.4(2) . .
O7 Bi4 O3 68.65(19) . .
O2 Bi4 O18 76.3(2) . .
O1 Bi4 O18 80.4(2) . .
O7 Bi4 O18 143.0(2) . .
O3 Bi4 O18 146.9(2) . .
O2 Bi4 Bi6 32.72(15) . 1_565
O1 Bi4 Bi6 93.62(16) . 1_565
O7 Bi4 Bi6 42.54(14) . 1_565
O3 Bi4 Bi6 94.90(14) . 1_565
O18 Bi4 Bi6 106.86(16) . 1_565
O10 Bi5 O17 92.2(3) 4_556 4_556
O10 Bi5 O11 90.4(2) 4_556 .
O17 Bi5 O11 78.0(2) 4_556 .
O10 Bi5 O13 87.0(3) 4_556 1_565
O17 Bi5 O13 154.9(2) 4_556 1_565
O11 Bi5 O13 77.0(2) . 1_565
O10 Bi5 O16 90.7(2) 4_556 4_566
O17 Bi5 O16 92.3(2) 4_556 4_566
O11 Bi5 O16 170.3(2) . 4_566
O13 Bi5 O16 112.7(2) 1_565 4_566
O2 Bi6 O1 75.3(2) 1_545 .
O2 Bi6 O4 79.9(2) 1_545 .
O1 Bi6 O4 72.3(2) . .
O2 Bi6 O3 110.5(2) 1_545 .
O1 Bi6 O3 71.6(2) . .
O4 Bi6 O3 138.0(2) . .
O2 Bi6 O7 71.4(2) 1_545 1_545
O1 Bi6 O7 112.1(2) . 1_545
O4 Bi6 O7 148.2(2) . 1_545
O3 Bi6 O7 67.65(19) . 1_545
O2 Bi6 O12 142.3(2) 1_545 .
O1 Bi6 O12 69.1(2) . .
O4 Bi6 O12 77.8(2) . .
O3 Bi6 O12 69.78(19) . .
O7 Bi6 O12 133.85(18) 1_545 .
O2 Bi6 Bi9 93.64(15) 1_545 .
O1 Bi6 Bi9 40.30(16) . .
O4 Bi6 Bi9 40.21(16) . .
O3 Bi6 Bi9 97.82(13) . .
O7 Bi6 Bi9 152.28(14) 1_545 .
O12 Bi6 Bi9 50.56(12) . .
O2 Bi6 Bi1 36.32(15) 1_545 .
O1 Bi6 Bi1 40.45(14) . .
O4 Bi6 Bi1 64.68(14) . .
O3 Bi6 Bi1 99.13(13) . .
O7 Bi6 Bi1 97.47(14) 1_545 .
O12 Bi6 Bi1 106.09(13) . .
Bi9 Bi6 Bi1 60.362(10) . .
O2 Bi6 Bi4 32.68(15) 1_545 1_545
O1 Bi6 Bi4 93.80(16) . 1_545
O4 Bi6 Bi4 111.23(15) . 1_545
O3 Bi6 Bi4 91.92(14) . 1_545
O7 Bi6 Bi4 38.82(13) 1_545 1_545
O12 Bi6 Bi4 157.84(14) . 1_545
Bi9 Bi6 Bi4 123.707(12) . 1_545
Bi1 Bi6 Bi4 63.361(9) . 1_545
O5 Bi7 O9 74.2(2) 4_556 4_556
O5 Bi7 O10 77.3(2) 4_556 4_556
O9 Bi7 O10 81.4(2) 4_556 4_556
O5 Bi7 O9 71.90(19) 4_556 3_544
O9 Bi7 O9 109.27(12) 4_556 3_544
O10 Bi7 O9 142.6(2) 4_556 3_544
O5 Bi7 O5 109.56(11) 4_556 3_554
O9 Bi7 O5 70.22(18) 4_556 3_554
O10 Bi7 O5 146.9(2) 4_556 3_554
O9 Bi7 O5 66.00(19) 3_544 3_554
O5 Bi7 O14 74.5(2) 4_556 .
O9 Bi7 O14 147.1(2) 4_556 .
O10 Bi7 O14 82.3(2) 4_556 .
O9 Bi7 O14 69.6(2) 3_544 .
O5 Bi7 O14 130.8(2) 3_554 .
O5 Bi7 Bi2 37.86(15) 4_556 4_556
O9 Bi7 Bi2 37.13(15) 4_556 4_556
O10 Bi7 Bi2 70.82(15) 4_556 4_556
O9 Bi7 Bi2 95.82(14) 3_544 4_556
O5 Bi7 Bi2 94.49(12) 3_554 4_556
O14 Bi7 Bi2 110.24(15) . 4_556
O5 Bi7 Bi3 36.95(15) 4_556 4_556
O9 Bi7 Bi3 95.17(15) 4_556 4_556
O10 Bi7 Bi3 50.21(17) 4_556 4_556
O9 Bi7 Bi3 92.59(14) 3_544 4_556
O5 Bi7 Bi3 146.37(13) 3_554 4_556
O14 Bi7 Bi3 52.90(15) . 4_556
Bi2 Bi7 Bi3 60.718(9) 4_556 4_556
O4 Bi8 O8 77.5(2) 2_654 1_565
O4 Bi8 O6 83.9(2) 2_654 .
O8 Bi8 O6 77.0(2) 1_565 .
O4 Bi8 O15 81.1(2) 2_654 2_654
O8 Bi8 O15 77.1(2) 1_565 2_654
O6 Bi8 O15 152.3(2) . 2_654
O4 Bi8 Bi9 68.19(15) 2_654 .
O8 Bi8 Bi9 43.90(16) 1_565 .
O6 Bi8 Bi9 35.49(16) . .
O15 Bi8 Bi9 116.88(16) 2_654 .
O4 Bi8 Bi9 38.96(17) 2_654 2_654
O8 Bi8 Bi9 47.54(17) 1_565 2_654
O6 Bi8 Bi9 98.96(16) . 2_654
O15 Bi8 Bi9 55.57(15) 2_654 2_654
Bi9 Bi8 Bi9 66.718(10) . 2_654
O6 Bi9 O4 81.3(2) . .
O6 Bi9 O1 76.0(2) . .
O4 Bi9 O1 67.8(2) . .
O6 Bi9 O8 71.0(2) . 1_565
O4 Bi9 O8 152.21(19) . 1_565
O1 Bi9 O8 105.1(2) . 1_565
O6 Bi9 O8 84.9(2) . 2_654
O4 Bi9 O8 63.25(18) . 2_654
O1 Bi9 O8 129.46(19) . 2_654
O8 Bi9 O8 112.02(14) 1_565 2_654
O6 Bi9 O2 106.8(2) . .
O4 Bi9 O2 126.95(18) . .
O1 Bi9 O2 64.07(18) . .
O8 Bi9 O2 64.72(17) 1_565 .
O8 Bi9 O2 164.92(17) 2_654 .
O6 Bi9 Bi8 36.59(16) . .
O4 Bi9 Bi8 116.24(14) . .
O1 Bi9 Bi8 99.14(13) . .
O8 Bi9 Bi8 36.50(13) 1_565 .
O8 Bi9 Bi8 91.53(12) 2_654 .
O2 Bi9 Bi8 92.49(12) . .
O6 Bi9 Bi6 93.65(15) . .
O4 Bi9 Bi6 38.08(13) . .
O1 Bi9 Bi6 37.23(14) . .
O8 Bi9 Bi6 142.34(15) 1_565 .
O8 Bi9 Bi6 100.06(12) 2_654 .
O2 Bi9 Bi6 88.91(12) . .
Bi8 Bi9 Bi6 127.770(13) . .
O6 Bi9 Bi8 97.79(17) . 2_644
O4 Bi9 Bi8 33.69(14) . 2_644
O1 Bi9 Bi8 100.19(14) . 2_644
O8 Bi9 Bi8 148.45(14) 1_565 2_644
O8 Bi9 Bi8 36.48(12) 2_654 2_644
O2 Bi9 Bi8 145.53(12) . 2_644
Bi8 Bi9 Bi8 121.132(13) . 2_644
Bi6 Bi9 Bi8 65.331(12) . 2_644
O6 Bi9 Bi1 35.83(16) . .
O4 Bi9 Bi1 64.15(14) . .
O1 Bi9 Bi1 41.23(13) . .
O8 Bi9 Bi1 92.42(15) 1_565 .
O8 Bi9 Bi1 103.15(13) 2_654 .
O2 Bi9 Bi1 91.80(13) . .
Bi8 Bi9 Bi1 67.331(10) . .
Bi6 Bi9 Bi1 60.440(11) . .
Bi8 Bi9 Bi1 94.393(14) 2_644 .
O18 P1 O14 113.3(4) . .
O18 P1 O13 110.0(4) . .
O14 P1 O13 109.9(4) . .
O18 P1 O11 106.5(4) . .
O14 P1 O11 109.0(4) . .
O13 P1 O11 107.9(4) . .
O17 P2 O15 112.3(4) . .
O17 P2 O12 109.1(4) . .
O15 P2 O12 109.7(4) . .
O17 P2 O16 109.1(4) . .
O15 P2 O16 108.9(4) . .
O12 P2 O16 107.6(4) . .
Bi4 O1 Bi6 114.6(2) . .
Bi4 O1 Bi9 115.9(2) . .
Bi6 O1 Bi9 102.5(2) . .
Bi4 O1 Bi1 119.9(3) . .
Bi6 O1 Bi1 102.9(2) . .
Bi9 O1 Bi1 98.4(2) . .
Bi4 O2 Bi6 114.6(2) . 1_565
Bi4 O2 Bi1 119.0(3) . 1_565
Bi6 O2 Bi1 108.8(2) 1_565 1_565
Bi4 O2 Bi9 102.8(2) . .
Bi6 O2 Bi9 107.8(2) 1_565 .
Bi1 O2 Bi9 102.4(2) 1_565 .
Bi3 O3 Bi2 107.2(2) . .
Bi3 O3 Bi4 107.2(2) . .
Bi2 O3 Bi4 127.1(3) . .
Bi3 O3 Bi6 105.8(2) . .
Bi2 O3 Bi6 107.4(2) . .
Bi4 O3 Bi6 100.3(2) . .
Bi8 O4 Bi6 126.1(3) 2_644 .
Bi8 O4 Bi9 107.4(2) 2_644 .
Bi6 O4 Bi9 101.7(2) . .
Bi7 O5 Bi3 107.5(2) 4 .
Bi7 O5 Bi2 105.9(2) 4 .
Bi3 O5 Bi2 105.7(2) . .
Bi7 O5 Bi7 108.7(2) 4 3_554
Bi3 O5 Bi7 110.1(2) . 3_554
Bi2 O5 Bi7 118.5(2) . 3_554
Bi9 O6 Bi8 107.9(3) . .
Bi9 O6 Bi1 110.0(2) . .
Bi8 O6 Bi1 125.1(3) . .
Bi2 O7 Bi3 108.6(2) 1_565 .
Bi2 O7 Bi4 127.5(3) 1_565 .
Bi3 O7 Bi4 107.7(2) . .
Bi2 O7 Bi6 106.6(2) 1_565 1_565
Bi3 O7 Bi6 105.5(2) . 1_565
Bi4 O7 Bi6 98.6(2) . 1_565
Bi8 O8 Bi1 124.4(3) 1_545 .
Bi8 O8 Bi9 99.6(2) 1_545 1_545
Bi1 O8 Bi9 114.2(2) . 1_545
Bi8 O8 Bi9 96.0(2) 1_545 2_644
Bi1 O8 Bi9 119.0(3) . 2_644
Bi9 O8 Bi9 99.1(2) 1_545 2_644
Bi2 O9 Bi7 105.7(2) . 4
Bi2 O9 Bi3 105.6(2) . 1_545
Bi7 O9 Bi3 110.4(3) 4 1_545
Bi2 O9 Bi7 116.5(3) . 3_544
Bi7 O9 Bi7 109.1(2) 4 3_544
Bi3 O9 Bi7 109.4(2) 1_545 3_544
Bi5 O10 Bi7 118.4(3) 4 4
Bi5 O10 Bi3 115.8(3) 4 .
Bi7 O10 Bi3 89.6(2) 4 .
P1 O11 Bi5 143.9(4) . .
P1 O11 Bi1 104.4(3) . 1_565
Bi5 O11 Bi1 106.9(2) . 1_565
P2 O12 Bi3 111.1(3) . .
P2 O12 Bi6 120.8(4) . .
Bi3 O12 Bi6 87.3(2) . .
P1 O13 Bi5 151.0(4) . 1_545
P1 O14 Bi7 118.0(4) . .
P2 O15 Bi8 131.1(4) . 2_644
P2 O16 Bi5 124.6(3) . 4_565
P2 O17 Bi5 140.1(4) . 4
P1 O18 Bi4 174.4(4) . .

loop_
_geom_bond_atom_site_label_1
_geom_bond_atom_site_label_2
_geom_bond_distance
_geom_bond_site_symmetry_2
Bi1 O8 2.165(6) .
Bi1 O6 2.255(6) .
Bi1 O2 2.267(6) 1_545
Bi1 O1 2.412(6) .
Bi1 O11 2.704(7) 1_545
Bi1 Bi9 3.6204(5) .
Bi1 Bi6 3.6232(5) .
Bi2 O7 2.199(6) 1_545
Bi2 O9 2.222(6) .
Bi2 O3 2.243(6) .
Bi2 O5 2.261(6) .
Bi2 Bi7 3.5433(5) 4
Bi2 Bi3 3.5971(5) .
Bi2 Bi3 3.6228(5) 1_545
Bi3 O3 2.227(6) .
Bi3 O5 2.252(6) .
Bi3 O7 2.262(6) .
Bi3 O9 2.326(6) 1_565
Bi3 O12 2.659(6) .
Bi3 O10 2.746(7) .
Bi3 Bi7 3.5736(5) 4
Bi3 Bi2 3.6228(5) 1_565
Bi4 O2 2.185(6) .
Bi4 O1 2.192(6) .
Bi4 O7 2.333(6) .
Bi4 O3 2.380(6) .
Bi4 O18 2.554(6) .
Bi4 Bi6 3.6794(5) 1_565
Bi5 O10 2.063(6) 4_556
Bi5 O17 2.289(7) 4_556
Bi5 O11 2.291(6) .
Bi5 O13 2.423(7) 1_565
Bi5 O16 2.436(6) 4_566
Bi6 O2 2.188(6) 1_545
Bi6 O1 2.217(6) .
Bi6 O4 2.254(6) .
Bi6 O3 2.450(6) .
Bi6 O7 2.516(6) 1_545
Bi6 O12 2.747(7) .
Bi6 Bi9 3.5778(6) .
Bi6 Bi4 3.6794(5) 1_545
Bi7 O5 2.180(6) 4_556
Bi7 O9 2.223(6) 4_556
Bi7 O10 2.304(6) 4_556
Bi7 O9 2.513(6) 3_544
Bi7 O5 2.565(6) 3_554
Bi7 O14 2.691(7) .
Bi7 Bi2 3.5433(5) 4_556
Bi7 Bi3 3.5736(5) 4_556
Bi8 O4 2.081(6) 2_654
Bi8 O8 2.141(6) 1_565
Bi8 O6 2.223(6) .
Bi8 O15 2.594(7) 2_654
Bi8 Bi9 3.5483(5) .
Bi8 Bi9 3.5805(6) 2_654
Bi9 O6 2.165(6) .
Bi9 O4 2.359(6) .
Bi9 O1 2.370(6) .
Bi9 O8 2.495(6) 1_565
Bi9 O8 2.656(7) 2_654
Bi9 O2 2.744(6) .
Bi9 Bi8 3.5805(6) 2_644
P1 O18 1.524(7) .
P1 O14 1.526(7) .
P1 O13 1.539(7) .
P1 O11 1.571(7) .
P2 O17 1.510(6) .
P2 O15 1.524(6) .
P2 O12 1.540(7) .
P2 O16 1.546(6) .
O2 Bi6 2.188(6) 1_565
O2 Bi1 2.267(6) 1_565
O4 Bi8 2.081(6) 2_644
O5 Bi7 2.180(6) 4
O5 Bi7 2.565(6) 3_554
O7 Bi2 2.199(6) 1_565
O7 Bi6 2.516(6) 1_565
O8 Bi8 2.141(6) 1_545
O8 Bi9 2.495(6) 1_545
O8 Bi9 2.656(7) 2_644
O9 Bi7 2.223(6) 4
O9 Bi3 2.326(6) 1_545
O9 Bi7 2.513(6) 3_544
O10 Bi5 2.063(6) 4
O10 Bi7 2.304(6) 4
O11 Bi1 2.704(7) 1_565
O13 Bi5 2.423(7) 1_545
O15 Bi8 2.594(7) 2_644
O16 Bi5 2.436(6) 4_565
O17 Bi5 2.289(7) 4

loop_
_geom_torsion_atom_site_label_1
_geom_torsion_atom_site_label_2
_geom_torsion_atom_site_label_3
_geom_torsion_atom_site_label_4
_geom_torsion
_geom_torsion_site_symmetry_1
_geom_torsion_site_symmetry_2
_geom_torsion_site_symmetry_3
_geom_torsion_site_symmetry_4
O7 Bi2 Bi3 O3 -55.7(3) 1_545 . . .
O9 Bi2 Bi3 O3 -130.7(3) . . . .
O5 Bi2 Bi3 O3 176.3(4) . . . .
Bi7 Bi2 Bi3 O3 -145.1(3) 4 . . .
Bi3 Bi2 Bi3 O3 -92.3(3) 1_545 . . .
O7 Bi2 Bi3 O5 128.0(3) 1_545 . . .
O9 Bi2 Bi3 O5 53.1(3) . . . .
O3 Bi2 Bi3 O5 -176.3(4) . . . .
Bi7 Bi2 Bi3 O5 38.7(2) 4 . . .
Bi3 Bi2 Bi3 O5 91.4(2) 1_545 . . .
O7 Bi2 Bi3 O7 -108.2(2) 1_545 . . .
O9 Bi2 Bi3 O7 176.9(2) . . . .
O3 Bi2 Bi3 O7 -52.5(3) . . . .
O5 Bi2 Bi3 O7 123.8(3) . . . .
Bi7 Bi2 Bi3 O7 162.49(15) 4 . . .
Bi3 Bi2 Bi3 O7 -144.79(15) 1_545 . . .
O7 Bi2 Bi3 O9 -179.9(2) 1_545 . . 1_565
O9 Bi2 Bi3 O9 105.2(2) . . . 1_565
O3 Bi2 Bi3 O9 -124.2(3) . . . 1_565
O5 Bi2 Bi3 O9 52.1(3) . . . 1_565
Bi7 Bi2 Bi3 O9 90.76(15) 4 . . 1_565
Bi3 Bi2 Bi3 O9 143.49(14) 1_545 . . 1_565
O7 Bi2 Bi3 O12 -28.9(2) 1_545 . . .
O9 Bi2 Bi3 O12 -103.8(2) . . . .
O3 Bi2 Bi3 O12 26.9(3) . . . .
O5 Bi2 Bi3 O12 -156.9(3) . . . .
Bi7 Bi2 Bi3 O12 -118.20(16) 4 . . .
Bi3 Bi2 Bi3 O12 -65.48(16) 1_545 . . .
O7 Bi2 Bi3 O10 44.5(2) 1_545 . . .
O9 Bi2 Bi3 O10 -30.4(2) . . . .
O3 Bi2 Bi3 O10 100.2(3) . . . .
O5 Bi2 Bi3 O10 -83.5(3) . . . .
Bi7 Bi2 Bi3 O10 -44.81(13) 4 . . .
Bi3 Bi2 Bi3 O10 7.92(13) 1_545 . . .
O7 Bi2 Bi3 Bi7 89.32(15) 1_545 . . 4
O9 Bi2 Bi3 Bi7 14.40(15) . . . 4
O3 Bi2 Bi3 Bi7 145.1(3) . . . 4
O5 Bi2 Bi3 Bi7 -38.7(2) . . . 4
Bi3 Bi2 Bi3 Bi7 52.723(11) 1_545 . . 4
O7 Bi2 Bi3 Bi2 -143.40(15) 1_545 . . 1_565
O9 Bi2 Bi3 Bi2 141.67(15) . . . 1_565
O3 Bi2 Bi3 Bi2 -87.7(3) . . . 1_565
O5 Bi2 Bi3 Bi2 88.6(2) . . . 1_565
Bi7 Bi2 Bi3 Bi2 127.277(11) 4 . . 1_565
Bi3 Bi2 Bi3 Bi2 180.0 1_545 . . 1_565
O8 Bi1 Bi6 O2 64.9(3) . . . 1_545
O6 Bi1 Bi6 O2 140.3(3) . . . 1_545
O1 Bi1 Bi6 O2 -159.5(3) . . . 1_545
O11 Bi1 Bi6 O2 -1.4(4) 1_545 . . 1_545
Bi9 Bi1 Bi6 O2 153.8(3) . . . 1_545
O8 Bi1 Bi6 O1 -135.6(3) . . . .
O6 Bi1 Bi6 O1 -60.2(3) . . . .
O2 Bi1 Bi6 O1 159.5(3) 1_545 . . .
O11 Bi1 Bi6 O1 158.1(4) 1_545 . . .
Bi9 Bi1 Bi6 O1 -46.8(2) . . . .
O8 Bi1 Bi6 O4 -43.5(2) . . . .
O6 Bi1 Bi6 O4 31.9(2) . . . .
O2 Bi1 Bi6 O4 -108.4(3) 1_545 . . .
O1 Bi1 Bi6 O4 92.1(3) . . . .
O11 Bi1 Bi6 O4 -109.8(4) 1_545 . . .
Bi9 Bi1 Bi6 O4 45.34(18) . . . .
O8 Bi1 Bi6 O3 177.3(2) . . . .
O6 Bi1 Bi6 O3 -107.3(2) . . . .
O2 Bi1 Bi6 O3 112.4(3) 1_545 . . .
O1 Bi1 Bi6 O3 -47.1(3) . . . .
O11 Bi1 Bi6 O3 111.0(3) 1_545 . . .
Bi9 Bi1 Bi6 O3 -93.84(14) . . . .
O8 Bi1 Bi6 O7 108.8(2) . . . 1_545
O6 Bi1 Bi6 O7 -175.7(2) . . . 1_545
O2 Bi1 Bi6 O7 43.9(3) 1_545 . . 1_545
O1 Bi1 Bi6 O7 -115.5(3) . . . 1_545
O11 Bi1 Bi6 O7 42.5(3) 1_545 . . 1_545
Bi9 Bi1 Bi6 O7 -162.29(14) . . . 1_545
O8 Bi1 Bi6 O12 -111.3(2) . . . .
O6 Bi1 Bi6 O12 -35.8(2) . . . .
O2 Bi1 Bi6 O12 -176.1(3) 1_545 . . .
O1 Bi1 Bi6 O12 24.4(3) . . . .
O11 Bi1 Bi6 O12 -177.6(3) 1_545 . . .
Bi9 Bi1 Bi6 O12 -22.38(14) . . . .
O8 Bi1 Bi6 Bi9 -88.88(17) . . . .
O6 Bi1 Bi6 Bi9 -13.44(16) . . . .
O2 Bi1 Bi6 Bi9 -153.8(3) 1_545 . . .
O1 Bi1 Bi6 Bi9 46.8(2) . . . .
O11 Bi1 Bi6 Bi9 -155.2(3) 1_545 . . .
O8 Bi1 Bi6 Bi4 89.72(17) . . . 1_545
O6 Bi1 Bi6 Bi4 165.17(16) . . . 1_545
O2 Bi1 Bi6 Bi4 24.8(3) 1_545 . . 1_545
O1 Bi1 Bi6 Bi4 -134.6(2) . . . 1_545
O11 Bi1 Bi6 Bi4 23.4(3) 1_545 . . 1_545
Bi9 Bi1 Bi6 Bi4 178.607(11) . . . 1_545
O4 Bi8 Bi9 O6 111.3(3) 2_654 . . .
O8 Bi8 Bi9 O6 -154.2(4) 1_565 . . .
O15 Bi8 Bi9 O6 178.3(3) 2_654 . . .
Bi9 Bi8 Bi9 O6 153.6(3) 2_654 . . .
O4 Bi8 Bi9 O4 92.7(2) 2_654 . . .
O8 Bi8 Bi9 O4 -172.8(3) 1_565 . . .
O6 Bi8 Bi9 O4 -18.6(3) . . . .
O15 Bi8 Bi9 O4 159.8(2) 2_654 . . .
Bi9 Bi8 Bi9 O4 135.00(16) 2_654 . . .
O4 Bi8 Bi9 O1 162.4(2) 2_654 . . .
O8 Bi8 Bi9 O1 -103.1(3) 1_565 . . .
O6 Bi8 Bi9 O1 51.1(3) . . . .
O15 Bi8 Bi9 O1 -130.6(2) 2_654 . . .
Bi9 Bi8 Bi9 O1 -155.33(14) 2_654 . . .
O4 Bi8 Bi9 O8 -94.5(3) 2_654 . . 1_565
O6 Bi8 Bi9 O8 154.2(4) . . . 1_565
O15 Bi8 Bi9 O8 -27.5(3) 2_654 . . 1_565
Bi9 Bi8 Bi9 O8 -52.2(3) 2_654 . . 1_565
O4 Bi8 Bi9 O8 32.0(2) 2_654 . . 2_654
O8 Bi8 Bi9 O8 126.5(3) 1_565 . . 2_654
O6 Bi8 Bi9 O8 -79.3(3) . . . 2_654
O15 Bi8 Bi9 O8 99.0(2) 2_654 . . 2_654
Bi9 Bi8 Bi9 O8 74.27(13) 2_654 . . 2_654
O4 Bi8 Bi9 O2 -133.5(2) 2_654 . . .
O8 Bi8 Bi9 O2 -39.0(3) 1_565 . . .
O6 Bi8 Bi9 O2 115.2(3) . . . .
O15 Bi8 Bi9 O2 -66.4(2) 2_654 . . .
Bi9 Bi8 Bi9 O2 -91.20(12) 2_654 . . .
O4 Bi8 Bi9 Bi6 135.95(18) 2_654 . . .
O8 Bi8 Bi9 Bi6 -129.5(3) 1_565 . . .
O6 Bi8 Bi9 Bi6 24.7(3) . . . .
O15 Bi8 Bi9 Bi6 -156.99(16) 2_654 . . .
Bi9 Bi8 Bi9 Bi6 178.259(19) 2_654 . . .
O4 Bi8 Bi9 Bi8 54.51(18) 2_654 . . 2_644
O8 Bi8 Bi9 Bi8 149.0(3) 1_565 . . 2_644
O6 Bi8 Bi9 Bi8 -56.8(3) . . . 2_644
O15 Bi8 Bi9 Bi8 121.57(16) 2_654 . . 2_644
Bi9 Bi8 Bi9 Bi8 96.82(2) 2_654 . . 2_644
O4 Bi8 Bi9 Bi1 135.58(18) 2_654 . . .
O8 Bi8 Bi9 Bi1 -129.9(3) 1_565 . . .
O6 Bi8 Bi9 Bi1 24.3(3) . . . .
O15 Bi8 Bi9 Bi1 -157.36(16) 2_654 . . .
Bi9 Bi8 Bi9 Bi1 177.885(12) 2_654 . . .
O2 Bi6 Bi9 O6 -1.2(2) 1_545 . . .
O1 Bi6 Bi9 O6 61.0(3) . . . .
O4 Bi6 Bi9 O6 -70.9(3) . . . .
O3 Bi6 Bi9 O6 110.1(2) . . . .
O7 Bi6 Bi9 O6 54.5(3) 1_545 . . .
O12 Bi6 Bi9 O6 165.8(3) . . . .
Bi1 Bi6 Bi9 O6 14.04(18) . . . .
Bi4 Bi6 Bi9 O6 12.54(18) 1_545 . . .
O2 Bi6 Bi9 O4 69.7(3) 1_545 . . .
O1 Bi6 Bi9 O4 131.8(3) . . . .
O3 Bi6 Bi9 O4 -179.0(3) . . . .
O7 Bi6 Bi9 O4 125.3(4) 1_545 . . .
O12 Bi6 Bi9 O4 -123.4(3) . . . .
Bi1 Bi6 Bi9 O4 84.9(2) . . . .
Bi4 Bi6 Bi9 O4 83.4(2) 1_545 . . .
O2 Bi6 Bi9 O1 -62.2(3) 1_545 . . .
O4 Bi6 Bi9 O1 -131.8(3) . . . .
O3 Bi6 Bi9 O1 49.2(3) . . . .
O7 Bi6 Bi9 O1 -6.5(4) 1_545 . . .
O12 Bi6 Bi9 O1 104.8(3) . . . .
Bi1 Bi6 Bi9 O1 -46.9(2) . . . .
Bi4 Bi6 Bi9 O1 -48.4(2) 1_545 . . .
O2 Bi6 Bi9 O8 -64.3(3) 1_545 . . 1_565
O1 Bi6 Bi9 O8 -2.1(3) . . . 1_565
O4 Bi6 Bi9 O8 -134.0(3) . . . 1_565
O3 Bi6 Bi9 O8 47.0(3) . . . 1_565
O7 Bi6 Bi9 O8 -8.6(4) 1_545 . . 1_565
O12 Bi6 Bi9 O8 102.7(3) . . . 1_565
Bi1 Bi6 Bi9 O8 -49.1(2) . . . 1_565
Bi4 Bi6 Bi9 O8 -50.6(2) 1_545 . . 1_565
O2 Bi6 Bi9 O8 84.3(2) 1_545 . . 2_654
O1 Bi6 Bi9 O8 146.4(3) . . . 2_654
O4 Bi6 Bi9 O8 14.6(3) . . . 2_654
O3 Bi6 Bi9 O8 -164.41(19) . . . 2_654
O7 Bi6 Bi9 O8 139.9(3) 1_545 . . 2_654
O12 Bi6 Bi9 O8 -108.8(2) . . . 2_654
Bi1 Bi6 Bi9 O8 99.49(13) . . . 2_654
Bi4 Bi6 Bi9 O8 98.00(13) 1_545 . . 2_654
O2 Bi6 Bi9 O2 -107.9(2) 1_545 . . .
O1 Bi6 Bi9 O2 -45.8(3) . . . .
O4 Bi6 Bi9 O2 -177.6(3) . . . .
O3 Bi6 Bi9 O2 3.40(18) . . . .
O7 Bi6 Bi9 O2 -52.3(3) 1_545 . . .
O12 Bi6 Bi9 O2 59.0(2) . . . .
Bi1 Bi6 Bi9 O2 -92.70(12) . . . .
Bi4 Bi6 Bi9 O2 -94.19(12) 1_545 . . .
O2 Bi6 Bi9 Bi8 -15.61(16) 1_545 . . .
O1 Bi6 Bi9 Bi8 46.5(2) . . . .
O4 Bi6 Bi9 Bi8 -85.3(2) . . . .
O3 Bi6 Bi9 Bi8 95.70(14) . . . .
O7 Bi6 Bi9 Bi8 40.0(3) 1_545 . . .
O12 Bi6 Bi9 Bi8 151.33(18) . . . .
Bi1 Bi6 Bi9 Bi8 -0.397(14) . . . .
Bi4 Bi6 Bi9 Bi8 -1.89(2) 1_545 . . .
O2 Bi6 Bi9 Bi8 95.73(16) 1_545 . . 2_644
O1 Bi6 Bi9 Bi8 157.9(2) . . . 2_644
O4 Bi6 Bi9 Bi8 26.0(2) . . . 2_644
O3 Bi6 Bi9 Bi8 -152.96(14) . . . 2_644
O7 Bi6 Bi9 Bi8 151.4(3) 1_545 . . 2_644
O12 Bi6 Bi9 Bi8 -97.33(18) . . . 2_644
Bi1 Bi6 Bi9 Bi8 110.941(12) . . . 2_644
Bi4 Bi6 Bi9 Bi8 109.444(15) 1_545 . . 2_644
O2 Bi6 Bi9 Bi1 -15.21(16) 1_545 . . .
O1 Bi6 Bi9 Bi1 46.9(2) . . . .
O4 Bi6 Bi9 Bi1 -84.9(2) . . . .
O3 Bi6 Bi9 Bi1 96.10(14) . . . .
O7 Bi6 Bi9 Bi1 40.4(3) 1_545 . . .
O12 Bi6 Bi9 Bi1 151.73(18) . . . .
Bi4 Bi6 Bi9 Bi1 -1.497(12) 1_545 . . .
O8 Bi1 Bi9 O6 -62.2(3) . . . .
O2 Bi1 Bi9 O6 -140.9(3) 1_545 . . .
O1 Bi1 Bi9 O6 162.3(4) . . . .
O11 Bi1 Bi9 O6 3.1(4) 1_545 . . .
Bi6 Bi1 Bi9 O6 -155.6(3) . . . .
O8 Bi1 Bi9 O4 50.3(2) . . . .
O6 Bi1 Bi9 O4 112.5(3) . . . .
O2 Bi1 Bi9 O4 -28.4(2) 1_545 . . .
O1 Bi1 Bi9 O4 -85.2(3) . . . .
O11 Bi1 Bi9 O4 115.6(3) 1_545 . . .
Bi6 Bi1 Bi9 O4 -43.05(15) . . . .
O8 Bi1 Bi9 O1 135.5(3) . . . .
O6 Bi1 Bi9 O1 -162.3(4) . . . .
O2 Bi1 Bi9 O1 56.8(3) 1_545 . . .
O11 Bi1 Bi9 O1 -159.2(3) 1_545 . . .
Bi6 Bi1 Bi9 O1 42.1(2) . . . .
O8 Bi1 Bi9 O8 -114.2(2) . . . 1_565
O6 Bi1 Bi9 O8 -51.9(3) . . . 1_565
O2 Bi1 Bi9 O8 167.1(2) 1_545 . . 1_565
O1 Bi1 Bi9 O8 110.4(2) . . . 1_565
O11 Bi1 Bi9 O8 -48.9(3) 1_545 . . 1_565
Bi6 Bi1 Bi9 O8 152.49(13) . . . 1_565
O8 Bi1 Bi9 O8 -0.9(2) . . . 2_654
O6 Bi1 Bi9 O8 61.3(3) . . . 2_654
O2 Bi1 Bi9 O8 -79.6(2) 1_545 . . 2_654
O1 Bi1 Bi9 O8 -136.4(2) . . . 2_654
O11 Bi1 Bi9 O8 64.4(3) 1_545 . . 2_654
Bi6 Bi1 Bi9 O8 -94.23(13) . . . 2_654
O8 Bi1 Bi9 O2 -178.9(2) . . . .
O6 Bi1 Bi9 O2 -116.7(3) . . . .
O2 Bi1 Bi9 O2 102.4(2) 1_545 . . .
O1 Bi1 Bi9 O2 45.6(2) . . . .
O11 Bi1 Bi9 O2 -113.6(3) 1_545 . . .
Bi6 Bi1 Bi9 O2 87.72(12) . . . .
O8 Bi1 Bi9 Bi8 -86.98(15) . . . .
O6 Bi1 Bi9 Bi8 -24.8(3) . . . .
O2 Bi1 Bi9 Bi8 -165.71(15) 1_545 . . .
O1 Bi1 Bi9 Bi8 137.5(2) . . . .
O11 Bi1 Bi9 Bi8 -21.7(3) 1_545 . . .
Bi6 Bi1 Bi9 Bi8 179.660(12) . . . .
O8 Bi1 Bi9 Bi6 93.36(15) . . . .
O6 Bi1 Bi9 Bi6 155.6(3) . . . .
O2 Bi1 Bi9 Bi6 14.63(15) 1_545 . . .
O1 Bi1 Bi9 Bi6 -42.1(2) . . . .
O11 Bi1 Bi9 Bi6 158.7(3) 1_545 . . .
O8 Bi1 Bi9 Bi8 35.01(15) . . . 2_644
O6 Bi1 Bi9 Bi8 97.2(3) . . . 2_644
O2 Bi1 Bi9 Bi8 -43.71(15) 1_545 . . 2_644
O1 Bi1 Bi9 Bi8 -100.5(2) . . . 2_644
O11 Bi1 Bi9 Bi8 100.3(3) 1_545 . . 2_644
Bi6 Bi1 Bi9 Bi8 -58.344(11) . . . 2_644
O2 Bi4 O1 Bi6 -121.0(3) . . . .
O7 Bi4 O1 Bi6 -54.4(3) . . . .
O3 Bi4 O1 Bi6 1.5(2) . . . .
O18 Bi4 O1 Bi6 161.0(3) . . . .
Bi6 Bi4 O1 Bi6 -92.5(2) 1_565 . . .
O2 Bi4 O1 Bi9 -2.0(2) . . . .
O7 Bi4 O1 Bi9 64.7(3) . . . .
O3 Bi4 O1 Bi9 120.6(3) . . . .
O18 Bi4 O1 Bi9 -80.0(3) . . . .
Bi6 Bi4 O1 Bi9 26.5(2) 1_565 . . .
O2 Bi4 O1 Bi1 115.8(3) . . . .
O7 Bi4 O1 Bi1 -177.5(2) . . . .
O3 Bi4 O1 Bi1 -121.6(3) . . . .
O18 Bi4 O1 Bi1 37.8(3) . . . .
Bi6 Bi4 O1 Bi1 144.3(2) 1_565 . . .
O2 Bi6 O1 Bi4 -119.4(3) 1_545 . . .
O4 Bi6 O1 Bi4 156.7(3) . . . .
O3 Bi6 O1 Bi4 -1.5(2) . . . .
O7 Bi6 O1 Bi4 -56.9(3) 1_545 . . .
O12 Bi6 O1 Bi4 73.3(3) . . . .
Bi9 Bi6 O1 Bi4 126.4(4) . . . .
Bi1 Bi6 O1 Bi4 -131.8(4) . . . .
Bi4 Bi6 O1 Bi4 -92.2(2) 1_545 . . .
O2 Bi6 O1 Bi9 114.2(3) 1_545 . . .
O4 Bi6 O1 Bi9 30.3(2) . . . .
O3 Bi6 O1 Bi9 -127.8(3) . . . .
O7 Bi6 O1 Bi9 176.73(18) 1_545 . . .
O12 Bi6 O1 Bi9 -53.1(2) . . . .
Bi1 Bi6 O1 Bi9 101.8(3) . . . .
Bi4 Bi6 O1 Bi9 141.40(16) 1_545 . . .
O2 Bi6 O1 Bi1 12.4(2) 1_545 . . .
O4 Bi6 O1 Bi1 -71.5(2) . . . .
O3 Bi6 O1 Bi1 130.4(3) . . . .
O7 Bi6 O1 Bi1 74.9(3) 1_545 . . .
O12 Bi6 O1 Bi1 -154.9(3) . . . .
Bi9 Bi6 O1 Bi1 -101.8(3) . . . .
Bi4 Bi6 O1 Bi1 39.60(19) 1_545 . . .
O6 Bi9 O1 Bi4 118.6(3) . . . .
O4 Bi9 O1 Bi4 -155.3(3) . . . .
O8 Bi9 O1 Bi4 53.1(3) 1_565 . . .
O8 Bi9 O1 Bi4 -170.4(2) 2_654 . . .
O2 Bi9 O1 Bi4 1.69(19) . . . .
Bi8 Bi9 O1 Bi4 90.0(2) . . . .
Bi6 Bi9 O1 Bi4 -125.5(4) . . . .
Bi8 Bi9 O1 Bi4 -145.9(2) 2_644 . . .
Bi1 Bi9 O1 Bi4 129.1(3) . . . .
O6 Bi9 O1 Bi6 -115.9(3) . . . .
O4 Bi9 O1 Bi6 -29.8(2) . . . .
O8 Bi9 O1 Bi6 178.66(19) 1_565 . . .
O8 Bi9 O1 Bi6 -44.8(3) 2_654 . . .
O2 Bi9 O1 Bi6 127.2(3) . . . .
Bi8 Bi9 O1 Bi6 -144.46(16) . . . .
Bi8 Bi9 O1 Bi6 -20.3(2) 2_644 . . .
Bi1 Bi9 O1 Bi6 -105.3(3) . . . .
O6 Bi9 O1 Bi1 -10.6(2) . . . .
O4 Bi9 O1 Bi1 75.6(2) . . . .
O8 Bi9 O1 Bi1 -76.0(2) 1_565 . . .
O8 Bi9 O1 Bi1 60.5(3) 2_654 . . .
O2 Bi9 O1 Bi1 -127.4(3) . . . .
Bi8 Bi9 O1 Bi1 -39.12(18) . . . .
Bi6 Bi9 O1 Bi1 105.3(3) . . . .
Bi8 Bi9 O1 Bi1 85.00(16) 2_644 . . .
O8 Bi1 O1 Bi4 -179.0(3) . . . .
O6 Bi1 O1 Bi4 -116.1(3) . . . .
O2 Bi1 O1 Bi4 116.3(3) 1_545 . . .
O11 Bi1 O1 Bi4 -2.3(10) 1_545 . . .
Bi9 Bi1 O1 Bi4 -126.4(4) . . . .
Bi6 Bi1 O1 Bi4 128.6(4) . . . .
O8 Bi1 O1 Bi6 52.3(3) . . . .
O6 Bi1 O1 Bi6 115.2(3) . . . .
O2 Bi1 O1 Bi6 -12.3(2) 1_545 . . .
O11 Bi1 O1 Bi6 -131.0(7) 1_545 . . .
Bi9 Bi1 O1 Bi6 105.0(3) . . . .
O8 Bi1 O1 Bi9 -52.6(3) . . . .
O6 Bi1 O1 Bi9 10.3(2) . . . .
O2 Bi1 O1 Bi9 -117.2(3) 1_545 . . .
O11 Bi1 O1 Bi9 124.1(7) 1_545 . . .
Bi6 Bi1 O1 Bi9 -105.0(3) . . . .
O1 Bi4 O2 Bi6 118.2(3) . . . 1_565
O7 Bi4 O2 Bi6 -2.6(3) . . . 1_565
O3 Bi4 O2 Bi6 54.1(3) . . . 1_565
O18 Bi4 O2 Bi6 -158.7(3) . . . 1_565
O1 Bi4 O2 Bi1 -110.6(3) . . . 1_565
O7 Bi4 O2 Bi1 128.6(3) . . . 1_565
O3 Bi4 O2 Bi1 -174.7(2) . . . 1_565
O18 Bi4 O2 Bi1 -27.5(3) . . . 1_565
Bi6 Bi4 O2 Bi1 131.2(5) 1_565 . . 1_565
O1 Bi4 O2 Bi9 1.56(17) . . . .
O7 Bi4 O2 Bi9 -119.3(2) . . . .
O3 Bi4 O2 Bi9 -62.5(2) . . . .
O18 Bi4 O2 Bi9 84.7(2) . . . .
Bi6 Bi4 O2 Bi9 -116.7(4) 1_565 . . .
O6 Bi9 O2 Bi4 -66.2(2) . . . .
O4 Bi9 O2 Bi4 25.4(3) . . . .
O1 Bi9 O2 Bi4 -1.57(17) . . . .
O8 Bi9 O2 Bi4 -125.0(3) 1_565 . . .
O8 Bi9 O2 Bi4 154.2(5) 2_654 . . .
Bi8 Bi9 O2 Bi4 -100.52(18) . . . .
Bi6 Bi9 O2 Bi4 27.24(18) . . . .
Bi8 Bi9 O2 Bi4 67.3(3) 2_644 . . .
Bi1 Bi9 O2 Bi4 -33.14(18) . . . .
O6 Bi9 O2 Bi6 172.3(2) . . . 1_565
O4 Bi9 O2 Bi6 -96.0(3) . . . 1_565
O1 Bi9 O2 Bi6 -123.0(3) . . . 1_565
O8 Bi9 O2 Bi6 113.6(3) 1_565 . . 1_565
O8 Bi9 O2 Bi6 32.8(7) 2_654 . . 1_565
Bi8 Bi9 O2 Bi6 138.07(19) . . . 1_565
Bi6 Bi9 O2 Bi6 -94.2(2) . . . 1_565
Bi8 Bi9 O2 Bi6 -54.1(3) 2_644 . . 1_565
Bi1 Bi9 O2 Bi6 -154.55(19) . . . 1_565
O6 Bi9 O2 Bi1 57.7(3) . . . 1_565
O4 Bi9 O2 Bi1 149.3(2) . . . 1_565
O1 Bi9 O2 Bi1 122.4(3) . . . 1_565
O8 Bi9 O2 Bi1 -1.0(2) 1_565 . . 1_565
O8 Bi9 O2 Bi1 -81.9(7) 2_654 . . 1_565
Bi8 Bi9 O2 Bi1 23.40(19) . . . 1_565
Bi6 Bi9 O2 Bi1 151.16(18) . . . 1_565
Bi8 Bi9 O2 Bi1 -168.77(4) 2_644 . . 1_565
Bi1 Bi9 O2 Bi1 90.78(18) . . . 1_565
O5 Bi3 O3 Bi2 2.3(2) . . . .
O7 Bi3 O3 Bi2 124.1(3) . . . .
O9 Bi3 O3 Bi2 65.5(3) 1_565 . . .
O12 Bi3 O3 Bi2 -153.5(3) . . . .
O10 Bi3 O3 Bi2 -67.6(2) . . . .
Bi7 Bi3 O3 Bi2 -29.5(2) 4 . . .
Bi2 Bi3 O3 Bi2 96.3(2) 1_565 . . .
O5 Bi3 O3 Bi4 -136.8(3) . . . .
O7 Bi3 O3 Bi4 -15.1(2) . . . .
O9 Bi3 O3 Bi4 -73.6(3) 1_565 . . .
O12 Bi3 O3 Bi4 67.4(2) . . . .
O10 Bi3 O3 Bi4 153.3(3) . . . .
Bi7 Bi3 O3 Bi4 -168.6(2) 4 . . .
Bi2 Bi3 O3 Bi4 -139.1(4) . . . .
Bi2 Bi3 O3 Bi4 -42.9(2) 1_565 . . .
O5 Bi3 O3 Bi6 116.8(3) . . . .
O7 Bi3 O3 Bi6 -121.5(3) . . . .
O9 Bi3 O3 Bi6 179.91(19) 1_565 . . .
O12 Bi3 O3 Bi6 -39.1(2) . . . .
O10 Bi3 O3 Bi6 46.8(2) . . . .
Bi7 Bi3 O3 Bi6 84.93(18) 4 . . .
Bi2 Bi3 O3 Bi6 114.4(3) . . . .
Bi2 Bi3 O3 Bi6 -149.33(17) 1_565 . . .
O7 Bi2 O3 Bi3 122.7(3) 1_545 . . .
O9 Bi2 O3 Bi3 57.8(3) . . . .
O5 Bi2 O3 Bi3 -2.3(2) . . . .
Bi7 Bi2 O3 Bi3 29.8(2) 4 . . .
Bi3 Bi2 O3 Bi3 92.5(2) 1_545 . . .
O7 Bi2 O3 Bi4 -108.8(3) 1_545 . . .
O9 Bi2 O3 Bi4 -173.8(3) . . . .
O5 Bi2 O3 Bi4 126.1(3) . . . .
Bi7 Bi2 O3 Bi4 158.2(3) 4 . . .
Bi3 Bi2 O3 Bi4 128.5(4) . . . .
Bi3 Bi2 O3 Bi4 -139.0(3) 1_545 . . .
O7 Bi2 O3 Bi6 9.4(2) 1_545 . . .
O9 Bi2 O3 Bi6 -55.5(3) . . . .
O5 Bi2 O3 Bi6 -115.6(3) . . . .
Bi7 Bi2 O3 Bi6 -83.54(19) 4 . . .
Bi3 Bi2 O3 Bi6 -113.3(3) . . . .
Bi3 Bi2 O3 Bi6 -20.8(2) 1_545 . . .
O2 Bi4 O3 Bi3 -45.3(3) . . . .
O1 Bi4 O3 Bi3 -111.5(3) . . . .
O7 Bi4 O3 Bi3 15.0(2) . . . .
O18 Bi4 O3 Bi3 -150.8(3) . . . .
Bi6 Bi4 O3 Bi3 -19.2(2) 1_565 . . .
O2 Bi4 O3 Bi2 -173.7(3) . . . .
O1 Bi4 O3 Bi2 120.0(4) . . . .
O7 Bi4 O3 Bi2 -113.5(4) . . . .
O18 Bi4 O3 Bi2 80.7(5) . . . .
Bi6 Bi4 O3 Bi2 -147.6(3) 1_565 . . .
O2 Bi4 O3 Bi6 65.0(3) . . . .
O1 Bi4 O3 Bi6 -1.3(2) . . . .
O7 Bi4 O3 Bi6 125.2(3) . . . .
O18 Bi4 O3 Bi6 -40.6(5) . . . .
Bi6 Bi4 O3 Bi6 91.06(17) 1_565 . . .
O2 Bi6 O3 Bi3 178.5(2) 1_545 . . .
O1 Bi6 O3 Bi3 112.7(3) . . . .
O4 Bi6 O3 Bi3 80.7(3) . . . .
O7 Bi6 O3 Bi3 -122.9(3) 1_545 . . .
O12 Bi6 O3 Bi3 38.8(2) . . . .
Bi9 Bi6 O3 Bi3 81.61(19) . . . .
Bi1 Bi6 O3 Bi3 142.70(17) . . . .
Bi4 Bi6 O3 Bi3 -153.98(18) 1_545 . . .
O2 Bi6 O3 Bi2 -67.3(3) 1_545 . . .
O1 Bi6 O3 Bi2 -133.1(3) . . . .
O4 Bi6 O3 Bi2 -165.1(2) . . . .
O7 Bi6 O3 Bi2 -8.69(19) 1_545 . . .
O12 Bi6 O3 Bi2 153.1(3) . . . .
Bi9 Bi6 O3 Bi2 -164.15(18) . . . .
Bi1 Bi6 O3 Bi2 -103.06(19) . . . .
Bi4 Bi6 O3 Bi2 -39.7(2) 1_545 . . .
O2 Bi6 O3 Bi4 67.1(3) 1_545 . . .
O1 Bi6 O3 Bi4 1.3(2) . . . .
O4 Bi6 O3 Bi4 -30.7(4) . . . .
O7 Bi6 O3 Bi4 125.7(3) 1_545 . . .
O12 Bi6 O3 Bi4 -72.6(2) . . . .
Bi9 Bi6 O3 Bi4 -29.77(19) . . . .
Bi1 Bi6 O3 Bi4 31.31(19) . . . .
Bi4 Bi6 O3 Bi4 94.63(17) 1_545 . . .
O2 Bi6 O4 Bi8 130.1(4) 1_545 . . 2_644
O1 Bi6 O4 Bi8 -152.2(4) . . . 2_644
O3 Bi6 O4 Bi8 -120.4(3) . . . 2_644
O7 Bi6 O4 Bi8 104.2(4) 1_545 . . 2_644
O12 Bi6 O4 Bi8 -80.6(3) . . . 2_644
Bi9 Bi6 O4 Bi8 -121.8(4) . . . 2_644
Bi1 Bi6 O4 Bi8 164.9(4) . . . 2_644
Bi4 Bi6 O4 Bi8 120.6(3) 1_545 . . 2_644
O2 Bi6 O4 Bi9 -108.1(2) 1_545 . . .
O1 Bi6 O4 Bi9 -30.4(2) . . . .
O3 Bi6 O4 Bi9 1.5(4) . . . .
O7 Bi6 O4 Bi9 -134.0(3) 1_545 . . .
O12 Bi6 O4 Bi9 41.3(2) . . . .
Bi1 Bi6 O4 Bi9 -73.28(16) . . . .
Bi4 Bi6 O4 Bi9 -117.56(16) 1_545 . . .
O6 Bi9 O4 Bi8 -118.5(3) . . . 2_644
O1 Bi9 O4 Bi8 163.1(3) . . . 2_644
O8 Bi9 O4 Bi8 -116.7(4) 1_565 . . 2_644
O8 Bi9 O4 Bi8 -29.9(2) 2_654 . . 2_644
O2 Bi9 O4 Bi8 137.0(2) . . . 2_644
Bi8 Bi9 O4 Bi8 -107.45(19) . . . 2_644
Bi6 Bi9 O4 Bi8 134.0(3) . . . 2_644
Bi1 Bi9 O4 Bi8 -151.7(3) . . . 2_644
O6 Bi9 O4 Bi6 107.5(3) . . . .
O1 Bi9 O4 Bi6 29.13(19) . . . .
O8 Bi9 O4 Bi6 109.3(4) 1_565 . . .
O8 Bi9 O4 Bi6 -163.9(3) 2_654 . . .
O2 Bi9 O4 Bi6 3.0(3) . . . .
Bi8 Bi9 O4 Bi6 118.56(15) . . . .
Bi8 Bi9 O4 Bi6 -134.0(3) 2_644 . . .
Bi1 Bi9 O4 Bi6 74.31(17) . . . .
O3 Bi3 O5 Bi7 -115.0(3) . . . 4
O7 Bi3 O5 Bi7 -177.3(2) . . . 4
O9 Bi3 O5 Bi7 121.7(3) 1_565 . . 4
O12 Bi3 O5 Bi7 -76.7(4) . . . 4
O10 Bi3 O5 Bi7 -32.8(2) . . . 4
Bi2 Bi3 O5 Bi7 -112.7(3) . . . 4
Bi2 Bi3 O5 Bi7 151.72(19) 1_565 . . 4
O3 Bi3 O5 Bi2 -2.3(2) . . . .
O7 Bi3 O5 Bi2 -64.5(3) . . . .
O9 Bi3 O5 Bi2 -125.6(3) 1_565 . . .
O12 Bi3 O5 Bi2 36.0(4) . . . .
O10 Bi3 O5 Bi2 79.9(2) . . . .
Bi7 Bi3 O5 Bi2 112.7(3) 4 . . .
Bi2 Bi3 O5 Bi2 -95.57(19) 1_565 . . .
O3 Bi3 O5 Bi7 126.8(3) . . . 3_554
O7 Bi3 O5 Bi7 64.6(3) . . . 3_554
O9 Bi3 O5 Bi7 3.52(19) 1_565 . . 3_554
O12 Bi3 O5 Bi7 165.1(2) . . . 3_554
O10 Bi3 O5 Bi7 -151.0(3) . . . 3_554
Bi7 Bi3 O5 Bi7 -118.2(3) 4 . . 3_554
Bi2 Bi3 O5 Bi7 129.1(3) . . . 3_554
Bi2 Bi3 O5 Bi7 33.53(19) 1_565 . . 3_554
O7 Bi2 O5 Bi7 51.4(3) 1_545 . . 4
O9 Bi2 O5 Bi7 -9.6(2) . . . 4
O3 Bi2 O5 Bi7 116.1(3) . . . 4
Bi3 Bi2 O5 Bi7 113.8(3) . . . 4
Bi3 Bi2 O5 Bi7 20.5(2) 1_545 . . 4
O7 Bi2 O5 Bi3 -62.4(3) 1_545 . . .
O9 Bi2 O5 Bi3 -123.4(3) . . . .
O3 Bi2 O5 Bi3 2.3(2) . . . .
Bi7 Bi2 O5 Bi3 -113.8(3) 4 . . .
Bi3 Bi2 O5 Bi3 -93.35(19) 1_545 . . .
O7 Bi2 O5 Bi7 173.7(2) 1_545 . . 3_554
O9 Bi2 O5 Bi7 112.6(3) . . . 3_554
O3 Bi2 O5 Bi7 -121.6(3) . . . 3_554
Bi7 Bi2 O5 Bi7 122.2(4) 4 . . 3_554
Bi3 Bi2 O5 Bi7 -123.9(4) . . . 3_554
Bi3 Bi2 O5 Bi7 142.7(2) 1_545 . . 3_554
O4 Bi9 O6 Bi8 163.2(3) . . . .
O1 Bi9 O6 Bi8 -127.7(3) . . . .
O8 Bi9 O6 Bi8 -15.9(2) 1_565 . . .
O8 Bi9 O6 Bi8 99.5(3) 2_654 . . .
O2 Bi9 O6 Bi8 -70.7(3) . . . .
Bi6 Bi9 O6 Bi8 -160.7(2) . . . .
Bi8 Bi9 O6 Bi8 133.7(2) 2_644 . . .
Bi1 Bi9 O6 Bi8 -139.6(4) . . . .
O4 Bi9 O6 Bi1 -57.2(3) . . . .
O1 Bi9 O6 Bi1 11.9(2) . . . .
O8 Bi9 O6 Bi1 123.7(3) 1_565 . . .
O8 Bi9 O6 Bi1 -120.9(3) 2_654 . . .
O2 Bi9 O6 Bi1 68.8(3) . . . .
Bi8 Bi9 O6 Bi1 139.6(4) . . . .
Bi6 Bi9 O6 Bi1 -21.1(2) . . . .
Bi8 Bi9 O6 Bi1 -86.7(2) 2_644 . . .
O4 Bi8 O6 Bi9 -60.5(3) 2_654 . . .
O8 Bi8 O6 Bi9 18.0(2) 1_565 . . .
O15 Bi8 O6 Bi9 -3.2(6) 2_654 . . .
Bi9 Bi8 O6 Bi9 -24.4(3) 2_654 . . .
O4 Bi8 O6 Bi1 167.7(4) 2_654 . . .
O8 Bi8 O6 Bi1 -113.8(4) 1_565 . . .
O15 Bi8 O6 Bi1 -135.0(4) 2_654 . . .
Bi9 Bi8 O6 Bi1 -131.8(5) . . . .
Bi9 Bi8 O6 Bi1 -156.2(3) 2_654 . . .
O8 Bi1 O6 Bi9 113.9(3) . . . .
O2 Bi1 O6 Bi9 45.0(3) 1_545 . . .
O1 Bi1 O6 Bi9 -11.8(2) . . . .
O11 Bi1 O6 Bi9 -178.1(2) 1_545 . . .
Bi6 Bi1 O6 Bi9 20.8(2) . . . .
O8 Bi1 O6 Bi8 -115.1(4) . . . .
O2 Bi1 O6 Bi8 176.0(3) 1_545 . . .
O1 Bi1 O6 Bi8 119.2(4) . . . .
O11 Bi1 O6 Bi8 -47.1(4) 1_545 . . .
Bi9 Bi1 O6 Bi8 131.0(5) . . . .
Bi6 Bi1 O6 Bi8 151.8(3) . . . .
O3 Bi3 O7 Bi2 -126.0(3) . . . 1_565
O5 Bi3 O7 Bi2 -63.2(3) . . . 1_565
O9 Bi3 O7 Bi2 -0.4(2) 1_565 . . 1_565
O12 Bi3 O7 Bi2 156.6(3) . . . 1_565
O10 Bi3 O7 Bi2 -147.5(3) . . . 1_565
Bi7 Bi3 O7 Bi2 -66.3(4) 4 . . 1_565
Bi2 Bi3 O7 Bi2 -96.4(2) . . . 1_565
O3 Bi3 O7 Bi4 15.4(2) . . . .
O5 Bi3 O7 Bi4 78.3(3) . . . .
O9 Bi3 O7 Bi4 141.1(3) 1_565 . . .
O12 Bi3 O7 Bi4 -62.0(2) . . . .
O10 Bi3 O7 Bi4 -6.0(5) . . . .
Bi7 Bi3 O7 Bi4 75.2(3) 4 . . .
Bi2 Bi3 O7 Bi4 45.1(2) . . . .
Bi2 Bi3 O7 Bi4 141.5(4) 1_565 . . .
O3 Bi3 O7 Bi6 120.0(3) . . . 1_565
O5 Bi3 O7 Bi6 -177.09(19) . . . 1_565
O9 Bi3 O7 Bi6 -114.3(3) 1_565 . . 1_565
O12 Bi3 O7 Bi6 42.7(2) . . . 1_565
O10 Bi3 O7 Bi6 98.6(4) . . . 1_565
Bi7 Bi3 O7 Bi6 179.81(7) 4 . . 1_565
Bi2 Bi3 O7 Bi6 149.69(17) . . . 1_565
Bi2 Bi3 O7 Bi6 -113.9(3) 1_565 . . 1_565
O2 Bi4 O7 Bi2 -116.6(4) . . . 1_565
O1 Bi4 O7 Bi2 175.5(3) . . . 1_565
O3 Bi4 O7 Bi2 117.1(4) . . . 1_565
O18 Bi4 O7 Bi2 -75.8(5) . . . 1_565
Bi6 Bi4 O7 Bi2 -118.7(4) 1_565 . . 1_565
O2 Bi4 O7 Bi3 111.5(3) . . . .
O1 Bi4 O7 Bi3 43.7(3) . . . .
O3 Bi4 O7 Bi3 -14.8(2) . . . .
O18 Bi4 O7 Bi3 152.4(3) . . . .
Bi6 Bi4 O7 Bi3 109.4(3) 1_565 . . .
O2 Bi4 O7 Bi6 2.1(2) . . . 1_565
O1 Bi4 O7 Bi6 -65.7(3) . . . 1_565
O3 Bi4 O7 Bi6 -124.2(3) . . . 1_565
O18 Bi4 O7 Bi6 42.9(5) . . . 1_565
O6 Bi1 O8 Bi8 114.8(4) . . . 1_545
O2 Bi1 O8 Bi8 -123.3(4) 1_545 . . 1_545
O1 Bi1 O8 Bi8 176.7(3) . . . 1_545
O11 Bi1 O8 Bi8 -2.5(3) 1_545 . . 1_545
Bi9 Bi1 O8 Bi8 145.7(3) . . . 1_545
Bi6 Bi1 O8 Bi8 -155.1(3) . . . 1_545
O6 Bi1 O8 Bi9 -123.3(3) . . . 1_545
O2 Bi1 O8 Bi9 -1.3(3) 1_545 . . 1_545
O1 Bi1 O8 Bi9 -61.4(3) . . . 1_545
O11 Bi1 O8 Bi9 119.5(3) 1_545 . . 1_545
Bi9 Bi1 O8 Bi9 -92.3(2) . . . 1_545
Bi6 Bi1 O8 Bi9 -33.2(2) . . . 1_545
O6 Bi1 O8 Bi9 -6.8(2) . . . 2_644
O2 Bi1 O8 Bi9 115.1(3) 1_545 . . 2_644
O1 Bi1 O8 Bi9 55.1(3) . . . 2_644
O11 Bi1 O8 Bi9 -124.1(3) 1_545 . . 2_644
Bi9 Bi1 O8 Bi9 24.1(2) . . . 2_644
Bi6 Bi1 O8 Bi9 83.3(2) . . . 2_644
O7 Bi2 O9 Bi7 -117.4(3) 1_545 . . 4
O3 Bi2 O9 Bi7 -51.0(3) . . . 4
O5 Bi2 O9 Bi7 9.40(19) . . . 4
Bi3 Bi2 O9 Bi7 -20.9(2) . . . 4
Bi3 Bi2 O9 Bi7 -117.0(3) 1_545 . . 4
O7 Bi2 O9 Bi3 -0.4(2) 1_545 . . 1_545
O3 Bi2 O9 Bi3 66.0(3) . . . 1_545
O5 Bi2 O9 Bi3 126.4(3) . . . 1_545
Bi7 Bi2 O9 Bi3 117.0(3) 4 . . 1_545
Bi3 Bi2 O9 Bi3 96.1(2) . . . 1_545
O7 Bi2 O9 Bi7 121.2(3) 1_545 . . 3_544
O3 Bi2 O9 Bi7 -172.4(2) . . . 3_544
O5 Bi2 O9 Bi7 -112.0(3) . . . 3_544
Bi7 Bi2 O9 Bi7 -121.4(4) 4 . . 3_544
Bi3 Bi2 O9 Bi7 -142.3(2) . . . 3_544
Bi3 Bi2 O9 Bi7 121.6(4) 1_545 . . 3_544
O3 Bi3 O10 Bi5 -131.4(3) . . . 4
O5 Bi3 O10 Bi5 151.0(3) . . . 4
O7 Bi3 O10 Bi5 -110.4(4) . . . 4
O9 Bi3 O10 Bi5 115.6(3) 1_565 . . 4
O12 Bi3 O10 Bi5 -55.5(3) . . . 4
Bi7 Bi3 O10 Bi5 121.7(3) 4 . . 4
Bi2 Bi3 O10 Bi5 -168.4(3) . . . 4
Bi2 Bi3 O10 Bi5 165.54(16) 1_565 . . 4
O3 Bi3 O10 Bi7 106.9(2) . . . 4
O5 Bi3 O10 Bi7 29.25(19) . . . 4
O7 Bi3 O10 Bi7 127.9(3) . . . 4
O9 Bi3 O10 Bi7 -6.1(4) 1_565 . . 4
O12 Bi3 O10 Bi7 -177.2(2) . . . 4
Bi2 Bi3 O10 Bi7 69.88(14) . . . 4
Bi2 Bi3 O10 Bi7 43.8(5) 1_565 . . 4
O18 P1 O11 Bi5 155.0(6) . . . .
O14 P1 O11 Bi5 32.4(8) . . . .
O13 P1 O11 Bi5 -86.9(7) . . . .
O18 P1 O11 Bi1 5.4(4) . . . 1_565
O14 P1 O11 Bi1 -117.2(4) . . . 1_565
O13 P1 O11 Bi1 123.5(4) . . . 1_565
O10 Bi5 O11 P1 -30.0(7) 4_556 . . .
O17 Bi5 O11 P1 62.1(7) 4_556 . . .
O13 Bi5 O11 P1 -116.9(7) 1_565 . . .
O16 Bi5 O11 P1 66.5(18) 4_566 . . .
O10 Bi5 O11 Bi1 119.1(3) 4_556 . . 1_565
O17 Bi5 O11 Bi1 -148.7(3) 4_556 . . 1_565
O13 Bi5 O11 Bi1 32.3(3) 1_565 . . 1_565
O16 Bi5 O11 Bi1 -144.3(13) 4_566 . . 1_565
O17 P2 O12 Bi3 -39.4(5) . . . .
O15 P2 O12 Bi3 -162.9(4) . . . .
O16 P2 O12 Bi3 78.9(4) . . . .
O17 P2 O12 Bi6 60.4(5) . . . .
O15 P2 O12 Bi6 -63.0(5) . . . .
O16 P2 O12 Bi6 178.7(3) . . . .
O3 Bi3 O12 P2 154.9(4) . . . .
O5 Bi3 O12 P2 116.8(4) . . . .
O7 Bi3 O12 P2 -130.2(4) . . . .
O9 Bi3 O12 P2 -93.0(5) 1_565 . . .
O10 Bi3 O12 P2 76.6(4) . . . .
Bi7 Bi3 O12 P2 74.5(4) 4 . . .
Bi2 Bi3 O12 P2 138.7(3) . . . .
Bi2 Bi3 O12 P2 -116.0(3) 1_565 . . .
O3 Bi3 O12 Bi6 32.79(19) . . . .
O5 Bi3 O12 Bi6 -5.3(4) . . . .
O7 Bi3 O12 Bi6 107.7(2) . . . .
O9 Bi3 O12 Bi6 144.9(3) 1_565 . . .
O10 Bi3 O12 Bi6 -45.52(18) . . . .
Bi7 Bi3 O12 Bi6 -47.66(19) 4 . . .
Bi2 Bi3 O12 Bi6 16.59(18) . . . .
Bi2 Bi3 O12 Bi6 121.86(12) 1_565 . . .
O2 Bi6 O12 P2 118.8(4) 1_545 . . .
O1 Bi6 O12 P2 139.2(4) . . . .
O4 Bi6 O12 P2 63.7(4) . . . .
O3 Bi6 O12 P2 -143.4(4) . . . .
O7 Bi6 O12 P2 -119.7(4) 1_545 . . .
Bi9 Bi6 O12 P2 97.2(4) . . . .
Bi1 Bi6 O12 P2 122.6(3) . . . .
Bi4 Bi6 O12 P2 -179.36(9) 1_545 . . .
O2 Bi6 O12 Bi3 -128.1(3) 1_545 . . .
O1 Bi6 O12 Bi3 -107.7(2) . . . .
O4 Bi6 O12 Bi3 176.8(2) . . . .
O3 Bi6 O12 Bi3 -30.39(17) . . . .
O7 Bi6 O12 Bi3 -6.7(3) 1_545 . . .
Bi9 Bi6 O12 Bi3 -149.8(2) . . . .
Bi1 Bi6 O12 Bi3 -124.39(12) . . . .
Bi4 Bi6 O12 Bi3 -66.3(4) 1_545 . . .
O18 P1 O13 Bi5 -178.7(9) . . . 1_545
O14 P1 O13 Bi5 -53.2(11) . . . 1_545
O11 P1 O13 Bi5 65.5(11) . . . 1_545
O18 P1 O14 Bi7 -88.1(5) . . . .
O13 P1 O14 Bi7 148.3(4) . . . .
O11 P1 O14 Bi7 30.2(5) . . . .
O5 Bi7 O14 P1 -149.8(5) 4_556 . . .
O9 Bi7 O14 P1 -131.6(4) 4_556 . . .
O10 Bi7 O14 P1 -70.9(4) 4_556 . . .
O9 Bi7 O14 P1 134.1(5) 3_544 . . .
O5 Bi7 O14 P1 107.5(4) 3_554 . . .
Bi2 Bi7 O14 P1 -137.1(4) 4_556 . . .
Bi3 Bi7 O14 P1 -115.9(5) 4_556 . . .
O17 P2 O15 Bi8 -63.4(6) . . . 2_644
O12 P2 O15 Bi8 58.1(6) . . . 2_644
O16 P2 O15 Bi8 175.6(4) . . . 2_644
O17 P2 O16 Bi5 20.9(6) . . . 4_565
O15 P2 O16 Bi5 143.8(4) . . . 4_565
O12 P2 O16 Bi5 -97.4(5) . . . 4_565
O15 P2 O17 Bi5 71.3(8) . . . 4
O12 P2 O17 Bi5 -50.5(8) . . . 4
O16 P2 O17 Bi5 -167.9(6) . . . 4
O14 P1 O18 Bi4 -81(5) . . . .
O13 P1 O18 Bi4 43(5) . . . .
O11 P1 O18 Bi4 160(5) . . . .
O2 Bi4 O18 P1 -146(5) . . . .
O1 Bi4 O18 P1 -67(5) . . . .
O7 Bi4 O18 P1 173(5) . . . .
O3 Bi4 O18 P1 -29(5) . . . .
Bi6 Bi4 O18 P1 -158(5) 1_565 . . .
